data_1542772
loop_
_publ_author_name
'Mo, Frode'
'Mathiesen, Ragnvald H.'
'Beukes, Jon Are'
'Vu, Khanh Minh'

_publ_section_title
;
 Rochelle salt -- a structural reinvestigation with improved tools. I. The
 high-temperature paraelectric phase at 308K
;
_journal_issue 1
_journal_name_full IUCrJ
_journal_page_first 19
_journal_page_last 28
_journal_paper_doi 10.1107/S2052252514022155
_journal_volume 2
_journal_year 2015
_chemical_absolute_configuration ad
_chemical_formula_moiety 'C4 H12 K Na O10'
_chemical_formula_sum 'C4 H12 K Na O10'
_chemical_formula_weight 282.22
_chemical_name_common 'Rochelle salt'
_chemical_name_systematic 'Potassium sodium tartrate tetrahydrate'
_space_group_IT_number 18
_symmetry_cell_setting orthorhombic
_symmetry_space_group_name_Hall 'P 2 2ab'
_symmetry_space_group_name_H-M 'P 21 21 2'
_audit_creation_method SHELXL-97
_cell_angle_alpha 90.00
_cell_angle_beta 90.00
_cell_angle_gamma 90.00
_cell_formula_units_Z 4
_cell_length_a 11.9247(5)
_cell_length_b 14.3066(7)
_cell_length_c 6.2444(5)
_cell_measurement_temperature 308.0(7)
_cell_volume 1065.31(11)
_computing_structure_refinement 'SHELXL-97 (Sheldrick, 1997)'
_diffrn_ambient_temperature 308.0(7)
_diffrn_measured_fraction_theta_full 1.000
_diffrn_measured_fraction_theta_max 0.545
_diffrn_measurement_device_type 'scintillation detector'
_diffrn_measurement_method '\w scans'
_diffrn_radiation_monochromator Si
_diffrn_radiation_source synchrotron
_diffrn_radiation_wavelength 0.60097
_diffrn_reflns_av_R_equivalents 0.0123
_diffrn_reflns_av_sigmaI/netI 0.0208
_diffrn_reflns_limit_h_max 19
_diffrn_reflns_limit_h_min -19
_diffrn_reflns_limit_k_max 28
_diffrn_reflns_limit_k_min -14
_diffrn_reflns_limit_l_max 5
_diffrn_reflns_limit_l_min -11
_diffrn_reflns_number 8688
_diffrn_reflns_theta_full 28.00
_diffrn_reflns_theta_max 36.92
_diffrn_reflns_theta_min 1.88
_diffrn_standards_interval_count 150
_diffrn_standards_number 3
_exptl_absorpt_coefficient_mu 0.352
_exptl_absorpt_correction_T_max 0.977
_exptl_absorpt_correction_T_min 0.952
_exptl_absorpt_correction_type analytical
_exptl_absorpt_process_details 'de Meulenaer & Tompa, 1965'
_exptl_crystal_density_diffrn 1.760
_exptl_crystal_density_method 'not measured'
_exptl_crystal_F_000 584
_exptl_crystal_size_max 0.20
_exptl_crystal_size_mid 0.14
_exptl_crystal_size_min 0.088
_refine_diff_density_max 0.256
_refine_diff_density_min -0.193
_refine_diff_density_rms 0.036
_refine_ls_abs_structure_details 'Flack H D (1983), Acta Cryst. A39, 876-881'
_refine_ls_abs_structure_Flack 0.01(3)
_refine_ls_extinction_method none
_refine_ls_goodness_of_fit_ref 0.997
_refine_ls_matrix_type fullcycle
_refine_ls_number_parameters 207
_refine_ls_number_reflns 4711
_refine_ls_number_restraints 0
_refine_ls_restrained_S_all 0.997
_refine_ls_R_factor_all 0.0371
_refine_ls_R_factor_gt 0.0236
_refine_ls_shift/su_max 0.019
_refine_ls_shift/su_mean 0.002
_refine_ls_structure_factor_coef Fsqd
_refine_ls_weighting_details 'calc w=1/[\s^2^(Fo^2^)+(0.0364P)^2^+0.0000P] where P=(Fo^2^+2Fc^2^)/3'
_refine_ls_weighting_scheme calc
_refine_ls_wR_factor_gt 0.0579
_refine_ls_wR_factor_ref 0.0608
_reflns_number_gt 3879
_reflns_number_total 4711
_reflns_threshold_expression >2sigma(I)
_cod_data_source_file yu5002.cif
_cod_data_source_block RS_PE_308K
_cod_database_code 1542772

loop_
_symmetry_equiv_pos_as_xyz
'x, y, z'
'-x, -y, z'
'x+1/2, -y+1/2, -z'
'-x+1/2, y+1/2, -z'

loop_
_atom_site_label
_atom_site_type_symbol
_atom_site_fract_x
_atom_site_fract_y
_atom_site_fract_z
_atom_site_U_iso_or_equiv
_atom_site_adp_type
_atom_site_occupancy
_atom_site_symmetry_multiplicity
_atom_site_calc_flag
_atom_site_refinement_flags
K1 K -0.01429(16) 0.0043(2) 0.04853(9) 0.0519(4) Uani 0.50 1 d P
K2 K 0.5000 0.0000 -0.15894(5) 0.03477(6) Uani 1 2 d S
Na Na 0.23125(3) -0.00693(3) 0.52355(6) 0.02892(7) Uani 1 1 d .
O1 O 0.11972(6) 0.10915(4) 0.35143(11) 0.02753(12) Uani 1 1 d .
O2 O 0.20925(7) 0.20272(4) 0.11931(11) 0.03350(14) Uani 1 1 d .
O3 O 0.23403(8) 0.40621(5) 0.81191(12) 0.04002(17) Uani 1 1 d .
O4 O 0.05413(7) 0.36293(5) 0.84314(13) 0.03953(16) Uani 1 1 d .
O5 O 0.16310(6) 0.35702(4) 0.32313(10) 0.02847(12) Uani 1 1 d .
O6 O 0.29526(6) 0.24827(5) 0.62716(12) 0.03156(14) Uani 1 1 d .
O7 O 0.39539(6) 0.08237(5) 0.48436(14) 0.03614(16) Uani 1 1 d .
O8 O 0.24463(10) 0.04106(6) 0.88637(13) 0.0518(3) Uani 1 1 d .
O9 O 0.06208(9) -0.20000(10) -0.0353(2) 0.0616(3) Uani 1 1 d .
O101 O 0.0785(4) -0.1107(2) 0.5629(8) 0.0367(6) Uani 0.50 1 d P
O102 O 0.0683(5) -0.0894(3) 0.6119(8) 0.0576(12) Uani 0.50 1 d P
C1 C 0.15406(7) 0.18766(5) 0.28517(13) 0.02178(13) Uani 1 1 d .
C2 C 0.12476(7) 0.27338(5) 0.42311(12) 0.02140(12) Uani 1 1 d .
C3 C 0.17820(7) 0.26422(5) 0.64501(13) 0.02284(13) Uani 1 1 d .
C4 C 0.15300(9) 0.35190(6) 0.77916(13) 0.02776(16) Uani 1 1 d .
H2 H 0.0423(11) 0.2761(9) 0.438(2) 0.033(3) Uiso 1 1 d .
H3 H 0.1454(10) 0.2101(8) 0.723(2) 0.024(3) Uiso 1 1 d .
H5 H 0.1926(15) 0.3376(12) 0.205(4) 0.061(5) Uiso 1 1 d .
H6 H 0.3281(15) 0.2945(13) 0.610(3) 0.059(5) Uiso 1 1 d .
H17 H 0.3621(14) 0.1324(12) 0.517(3) 0.049(4) Uiso 1 1 d .
H27 H 0.4348(15) 0.0886(11) 0.380(3) 0.058(5) Uiso 1 1 d .
H18 H 0.2530(13) 0.0016(15) 0.989(3) 0.060(5) Uiso 1 1 d .
H28 H 0.2319(15) 0.0912(14) 0.952(3) 0.057(5) Uiso 1 1 d .
H110 H 0.0135(17) -0.1009(13) 0.523(3) 0.058(5) Uiso 1 1 d .
H210 H 0.0737(15) -0.1386(12) 0.688(3) 0.054(5) Uiso 1 1 d .
H19 H 0.117(3) -0.219(2) 0.002(4) 0.102(9) Uiso 1 1 d .
H29 H 0.026(2) -0.2592(16) -0.074(4) 0.102(8) Uiso 1 1 d .

loop_
_atom_site_aniso_label
_atom_site_aniso_U_11
_atom_site_aniso_U_22
_atom_site_aniso_U_33
_atom_site_aniso_U_23
_atom_site_aniso_U_13
_atom_site_aniso_U_12
K1 0.0508(10) 0.0588(5) 0.0462(2) 0.0130(5) -0.0088(3) -0.0272(7)
K2 0.03621(13) 0.03682(13) 0.03128(12) 0.000 0.000 -0.00428(11)
Na 0.03033(16) 0.02338(14) 0.03305(16) 0.00124(14) -0.00194(14) -0.00073(13)
O1 0.0341(3) 0.0176(2) 0.0309(3) -0.0005(2) -0.0011(3) -0.0013(2)
O2 0.0483(4) 0.0263(3) 0.0260(3) -0.0019(2) 0.0085(3) 0.0013(3)
O3 0.0554(5) 0.0283(3) 0.0363(4) -0.0087(3) -0.0035(3) -0.0075(3)
O4 0.0435(4) 0.0429(4) 0.0323(3) -0.0088(3) 0.0015(3) 0.0124(3)
O5 0.0452(4) 0.0170(2) 0.0232(3) 0.0012(2) 0.0000(3) -0.0005(2)
O6 0.0301(3) 0.0261(3) 0.0385(4) -0.0022(3) -0.0049(3) 0.0056(2)
O7 0.0329(3) 0.0299(3) 0.0456(4) 0.0018(3) 0.0065(3) -0.0007(3)
O8 0.1030(8) 0.0262(3) 0.0261(3) 0.0001(3) 0.0066(4) 0.0129(4)
O9 0.0410(5) 0.0888(9) 0.0552(6) 0.0078(6) -0.0108(5) -0.0101(5)
O101 0.0269(8) 0.0315(12) 0.0516(14) 0.0008(9) -0.0019(9) -0.0046(9)
O102 0.0460(19) 0.047(2) 0.080(3) 0.0229(17) -0.024(2) -0.0166(15)
C1 0.0262(3) 0.0179(2) 0.0212(3) -0.0021(2) -0.0027(3) 0.0017(2)
C2 0.0270(3) 0.0168(2) 0.0204(3) -0.0011(2) -0.0009(3) 0.0014(2)
C3 0.0297(3) 0.0185(3) 0.0203(3) -0.0005(2) -0.0014(3) 0.0019(2)
C4 0.0415(5) 0.0227(3) 0.0190(3) -0.0026(3) -0.0037(3) 0.0046(3)

loop_
_atom_type_symbol
_atom_type_description
_atom_type_scat_dispersion_real
_atom_type_scat_dispersion_imag
_atom_type_scat_source
C C 0.0020 0.0011 'International Tables Vol C Tables 4.2.6.8 and 6.1.1.4'
H H 0.0000 0.0000 'International Tables Vol C Tables 4.2.6.8 and 6.1.1.4'
O O 0.0076 0.0042 'International Tables Vol C Tables 4.2.6.8 and 6.1.1.4'
Na Na 0.0258 0.0173 'International Tables Vol C Tables 4.2.6.8 and 6.1.1.4'
K K 0.1666 0.1913 'International Tables Vol C Tables 4.2.6.8 and 6.1.1.4'

loop_
_geom_angle_atom_site_label_1
_geom_angle_atom_site_label_2
_geom_angle_atom_site_label_3
_geom_angle
_geom_angle_site_symmetry_1
_geom_angle_site_symmetry_3
K1 K1 O1 103.1(7) 2 2
K1 K1 O1 69.9(6) 2 .
O1 K1 O1 96.15(3) 2 .
K1 K1 O9 120.7(9) 2 2
O1 K1 O9 126.45(8) 2 2
O1 K1 O9 74.13(8) . 2
K1 K1 O8 142.0(8) 2 2_554
O1 K1 O8 71.97(5) 2 2_554
O1 K1 O8 146.97(9) . 2_554
O9 K1 O8 88.17(7) 2 2_554
K1 K1 O102 109.5(3) 2 2_554
O1 K1 O102 137.86(12) 2 2_554
O1 K1 O102 119.53(13) . 2_554
O9 K1 O102 54.09(10) 2 2_554
O8 K1 O102 65.90(11) 2_554 2_554
K1 K1 O9 53.5(9) 2 .
O1 K1 O9 72.49(7) 2 .
O1 K1 O9 115.84(7) . .
O9 K1 O9 159.10(5) 2 .
O8 K1 O9 90.46(8) 2_554 .
O102 K1 O9 106.66(10) 2_554 .
K1 K1 O102 64.4(3) 2 1_554
O1 K1 O102 118.25(13) 2 1_554
O1 K1 O102 127.22(12) . 1_554
O9 K1 O102 108.14(10) 2 1_554
O8 K1 O102 84.46(11) 2_554 1_554
O102 K1 O102 58.04(18) 2_554 1_554
O9 K1 O102 51.00(10) . 1_554
K1 K1 O8 34.1(7) 2 1_554
O1 K1 O8 136.37(8) 2 1_554
O1 K1 O8 66.45(5) . 1_554
O9 K1 O8 88.54(7) 2 1_554
O8 K1 O8 142.18(4) 2_554 1_554
O102 K1 O8 81.93(11) 2_554 1_554
O9 K1 O8 79.83(6) . 1_554
O102 K1 O8 60.99(10) 1_554 1_554
K1 K1 O3 164.7(2) 2 3_456
O1 K1 O3 69.23(4) 2 3_456
O1 K1 O3 97.21(7) . 3_456
O9 K1 O3 60.45(6) 2 3_456
O8 K1 O3 49.84(4) 2_554 3_456
O102 K1 O3 83.78(11) 2_554 3_456
O9 K1 O3 131.37(8) . 3_456
O102 K1 O3 130.81(11) 1_554 3_456
O8 K1 O3 148.47(10) 1_554 3_456
K1 K1 C1 100.4(9) 2 2
O1 K1 C1 18.74(3) 2 2
O1 K1 C1 112.93(3) . 2
O9 K1 C1 137.01(7) 2 2
O8 K1 C1 62.70(5) 2_554 2
O102 K1 C1 125.67(12) 2_554 2
O9 K1 C1 58.52(6) . 2
O102 K1 C1 100.14(12) 1_554 2
O8 K1 C1 134.01(9) 1_554 2
O3 K1 C1 76.57(4) 3_456 2
K1 K1 Na 128.4(3) 2 2
O1 K1 Na 36.77(2) 2 2
O1 K1 Na 82.27(3) . 2
O9 K1 Na 89.86(6) 2 2
O8 K1 Na 69.79(4) 2_554 2
O102 K1 Na 122.01(12) 2_554 2
O9 K1 Na 109.20(7) . 2
O102 K1 Na 148.22(12) 1_554 2
O8 K1 Na 147.87(5) 1_554 2
O3 K1 Na 38.54(2) 3_456 2
C1 K1 Na 51.88(2) 2 2
O7 K2 O7 75.22(3) 2_654 1_554
O7 K2 O4 137.28(2) 2_654 3_556
O7 K2 O4 111.07(2) 1_554 3_556
O7 K2 O4 111.07(2) 2_654 4_546
O7 K2 O4 137.28(2) 1_554 4_546
O4 K2 O4 92.63(4) 3_556 4_546
O7 K2 O5 74.42(2) 2_654 4_545
O7 K2 O5 74.20(2) 1_554 4_545
O4 K2 O5 148.23(2) 3_556 4_545
O4 K2 O5 67.76(2) 4_546 4_545
O7 K2 O5 74.20(2) 2_654 3
O7 K2 O5 74.42(2) 1_554 3
O4 K2 O5 67.76(2) 3_556 3
O4 K2 O5 148.23(2) 4_546 3
O5 K2 O5 140.07(3) 4_545 3
O7 K2 O8 125.79(2) 2_654 1_554
O7 K2 O8 63.84(2) 1_554 1_554
O4 K2 O8 91.65(2) 3_556 1_554
O4 K2 O8 81.12(2) 4_546 1_554
O5 K2 O8 61.72(2) 4_545 1_554
O5 K2 O8 122.40(2) 3 1_554
O7 K2 O8 63.84(2) 2_654 2_654
O7 K2 O8 125.79(2) 1_554 2_654
O4 K2 O8 81.12(2) 3_556 2_654
O4 K2 O8 91.65(2) 4_546 2_654
O5 K2 O8 122.40(2) 4_545 2_654
O5 K2 O8 61.72(2) 3 2_654
O8 K2 O8 169.58(3) 1_554 2_654
O7 K2 Na 87.105(19) 2_654 1_554
O7 K2 Na 38.487(16) 1_554 1_554
O4 K2 Na 124.998(19) 3_556 1_554
O4 K2 Na 98.800(18) 4_546 1_554
O5 K2 Na 41.578(14) 4_545 1_554
O5 K2 Na 112.887(17) 3 1_554
O8 K2 Na 38.873(16) 1_554 1_554
O8 K2 Na 150.939(18) 2_654 1_554
O7 K2 Na 38.487(16) 2_654 2_654
O7 K2 Na 87.105(19) 1_554 2_654
O4 K2 Na 98.800(18) 3_556 2_654
O4 K2 Na 124.998(19) 4_546 2_654
O5 K2 Na 112.887(17) 4_545 2_654
O5 K2 Na 41.578(14) 3 2_654
O8 K2 Na 150.939(18) 1_554 2_654
O8 K2 Na 38.873(16) 2_654 2_654
Na K2 Na 116.537(14) 1_554 2_654
O102 Na O7 172.12(12) . .
O102 Na O101 10.92(14) . .
O7 Na O101 173.99(10) . .
O102 Na O8 88.66(12) . .
O7 Na O8 83.46(4) . .
O101 Na O8 97.71(11) . .
O102 Na O1 89.69(12) . .
O7 Na O1 92.23(3) . .
O101 Na O1 93.12(12) . .
O8 Na O1 105.45(3) . .
O102 Na O3 94.90(11) . 4_546
O7 Na O3 92.61(3) . 4_546
O101 Na O3 84.34(9) . 4_546
O8 Na O3 160.72(3) . 4_546
O1 Na O3 93.53(3) . 4_546
O102 Na O5 86.30(12) . 4_546
O7 Na O5 92.48(3) . 4_546
O101 Na O5 81.95(11) . 4_546
O8 Na O5 80.00(3) . 4_546
O1 Na O5 173.17(3) . 4_546
O3 Na O5 81.32(3) 4_546 4_546
O102 Na C4 100.68(10) . 4_546
O7 Na C4 85.39(3) . 4_546
O101 Na C4 89.85(8) . 4_546
O8 Na C4 137.98(3) . 4_546
O1 Na C4 115.38(3) . 4_546
O3 Na C4 22.80(3) 4_546 4_546
O5 Na C4 60.15(2) 4_546 4_546
O102 Na K2 126.53(13) . 1_556
O7 Na K2 48.12(2) . 1_556
O101 Na K2 128.11(13) . 1_556
O8 Na K2 55.46(3) . 1_556
O1 Na K2 133.88(2) . 1_556
O3 Na K2 108.46(2) 4_546 1_556
O5 Na K2 52.606(17) 4_546 1_556
C4 Na K2 87.66(2) 4_546 1_556
O102 Na K1 68.70(13) . 2
O7 Na K1 117.63(4) . 2
O101 Na K1 65.02(13) . 2
O8 Na K1 139.55(4) . 2
O1 Na K1 44.50(5) . 2
O3 Na K1 58.40(4) 4_546 2
O5 Na K1 128.69(5) 4_546 2
C4 Na K1 80.73(4) 4_546 2
K2 Na K1 162.72(3) 1_556 2
O102 Na K1 66.68(13) . .
O7 Na K1 119.32(4) . .
O101 Na K1 63.70(13) . .
O8 Na K1 135.65(4) . .
O1 Na K1 42.34(5) . .
O3 Na K1 62.23(4) 4_546 .
O5 Na K1 130.83(5) 4_546 .
C4 Na K1 84.48(4) 4_546 .
K2 Na K1 165.88(2) 1_556 .
K1 Na K1 3.90(5) 2 .
O102 Na K1 45.97(11) . 2_556
O7 Na K1 126.35(4) . 2_556
O101 Na K1 56.38(9) . 2_556
O8 Na K1 44.72(4) . 2_556
O1 Na K1 90.11(4) . 2_556
O3 Na K1 140.71(4) 4_546 2_556
O5 Na K1 91.06(4) 4_546 2_556
C4 Na K1 139.68(5) 4_546 2_556
K2 Na K1 96.52(2) 1_556 2_556
K1 Na K1 100.62(4) 2 2_556
K1 Na K1 97.064(10) . 2_556
O102 Na H17 155.9(4) . .
O7 Na H17 19.4(4) . .
O101 Na H17 166.3(4) . .
O8 Na H17 75.3(4) . .
O1 Na H17 77.8(4) . .
O3 Na H17 106.2(4) 4_546 .
O5 Na H17 107.9(4) 4_546 .
C4 Na H17 103.3(4) 4_546 .
K2 Na H17 57.6(4) 1_556 .
K1 Na H17 112.7(4) 2 .
K1 Na H17 113.0(4) . .
K1 Na H17 112.8(4) 2_556 .
C1 O1 Na 125.83(6) . .
C1 O1 K1 116.13(7) . 2
Na O1 K1 98.73(6) . 2
C1 O1 K1 115.16(7) . .
Na O1 K1 103.98(6) . .
K1 O1 K1 7.00(10) 2 .
C4 O3 Na 107.57(6) . 4_556
C4 O3 K1 163.67(8) . 3_556
Na O3 K1 83.06(3) 4_556 3_556
C4 O4 K2 121.25(6) . 3_456
C2 O5 Na 130.20(5) . 4_556
C2 O5 K2 120.92(5) . 3_455
Na O5 K2 85.816(19) 4_556 3_455
C2 O5 H5 103.6(11) . .
Na O5 H5 111.8(12) 4_556 .
K2 O5 H5 100.9(12) 3_455 .
C3 O6 H6 111.7(14) . .
Na O7 K2 93.39(3) . 1_556
Na O7 H17 92.5(11) . .
K2 O7 H17 111.9(11) 1_556 .
Na O7 H27 128.9(13) . .
K2 O7 H27 115.2(12) 1_556 .
H17 O7 H27 112.1(15) . .
Na O8 K1 101.44(4) . 2_556
Na O8 K2 85.66(3) . 1_556
K1 O8 K2 152.33(6) 2_556 1_556
Na O8 K1 100.63(5) . 1_556
K1 O8 K1 3.88(10) 2_556 1_556
K2 O8 K1 156.21(5) 1_556 1_556
Na O8 H18 122.1(13) . .
K1 O8 H18 73.3(11) 2_556 .
K2 O8 H18 80.3(11) 1_556 .
K1 O8 H18 77.0(11) 1_556 .
Na O8 H28 134.6(12) . .
K1 O8 H28 81.6(12) 2_556 .
K2 O8 H28 112.5(12) 1_556 .
K1 O8 H28 79.4(12) 1_556 .
H18 O8 H28 102.4(17) . .
K1 O9 K1 5.75(7) 2 .
K1 O9 H19 118(2) 2 .
K1 O9 H19 123(2) . .
K1 O9 H29 142.3(15) 2 .
K1 O9 H29 136.6(15) . .
H19 O9 H29 98(3) . .
Na O101 H110 125.8(13) . .
Na O101 H210 115.3(12) . .
H110 O101 H210 106.5(16) . .
Na O102 K1 100.63(15) . 2_556
Na O102 K1 104.22(14) . 1_556
K1 O102 K1 6.14(7) 2_556 1_556
Na O102 H110 124.6(12) . .
K1 O102 H110 118.9(13) 2_556 .
K1 O102 H110 112.9(13) 1_556 .
Na O102 H210 119.1(13) . .
K1 O102 H210 81.2(13) 2_556 .
K1 O102 H210 83.9(13) 1_556 .
H110 O102 H210 104.8(17) . .
O2 C1 O1 126.62(7) . .
O2 C1 C2 116.57(7) . .
O1 C1 C2 116.81(7) . .
O2 C1 K1 92.06(5) . 2
O1 C1 K1 45.14(5) . 2
C2 C1 K1 138.23(6) . 2
O5 C2 C3 109.57(6) . .
O5 C2 C1 110.56(6) . .
C3 C2 C1 110.11(6) . .
O5 C2 H2 109.1(8) . .
C3 C2 H2 109.5(8) . .
C1 C2 H2 108.0(8) . .
O6 C3 C2 110.62(7) . .
O6 C3 C4 111.48(7) . .
C2 C3 C4 109.99(6) . .
O6 C3 H3 107.4(7) . .
C2 C3 H3 110.4(7) . .
C4 C3 H3 106.8(7) . .
O4 C4 O3 126.36(8) . .
O4 C4 C3 117.36(8) . .
O3 C4 C3 116.28(9) . .
O4 C4 Na 122.14(6) . 4_556
O3 C4 Na 49.63(5) . 4_556
C3 C4 Na 96.47(5) . 4_556

loop_
_geom_bond_atom_site_label_1
_geom_bond_atom_site_label_2
_geom_bond_distance
_geom_bond_site_symmetry_2
K1 K1 0.362(4) 2
K1 O1 2.7914(19) 2
K1 O1 2.895(2) .
K1 O9 2.905(3) 2
K1 O8 2.998(2) 2_554
K1 O102 3.055(5) 2_554
K1 O9 3.106(3) .
K1 O102 3.194(5) 1_554
K1 O8 3.292(2) 1_554
K1 O3 3.377(2) 3_456
K1 C1 3.536(3) 2
K1 Na 3.9362(14) 2
K2 O7 2.8118(9) 2_654
K2 O7 2.8118(9) 1_554
K2 O4 2.8550(8) 3_556
K2 O4 2.8550(8) 4_546
K2 O5 3.0030(7) 4_545
K2 O5 3.0030(7) 3
K2 O8 3.1143(12) 1_554
K2 O8 3.1143(12) 2_654
K2 Na 3.7698(4) 1_554
K2 Na 3.7698(4) 2_654
Na O102 2.339(5) .
Na O7 2.3502(8) .
Na O101 2.363(5) .
Na O8 2.3727(9) .
Na O1 2.3837(7) .
Na O3 2.4705(9) 4_546
Na O5 2.5085(7) 4_546
Na C4 3.0915(10) 4_546
Na K2 3.7698(4) 1_556
Na K1 3.9361(14) 2
Na K1 4.1763(14) 2_556
Na H17 2.532(16) .
O1 C1 1.2650(10) .
O1 K1 2.7914(19) 2
O2 C1 1.2459(11) .
O3 C4 1.2567(13) .
O3 Na 2.4705(9) 4_556
O3 K1 3.377(2) 3_556
O4 C4 1.2548(13) .
O4 K2 2.8550(8) 3_456
O5 C2 1.4250(10) .
O5 Na 2.5085(7) 4_556
O5 K2 3.0030(7) 3_455
O5 H5 0.86(2) .
O6 C3 1.4188(11) .
O6 H6 0.776(19) .
O7 K2 2.8118(9) 1_556
O7 H17 0.844(17) .
O7 H27 0.808(18) .
O8 K1 2.998(2) 2_556
O8 K2 3.1143(12) 1_556
O8 K1 3.292(2) 1_556
O8 H18 0.86(2) .
O8 H28 0.842(19) .
O9 K1 2.905(3) 2
O9 H19 0.75(3) .
O9 H29 0.98(2) .
O101 H110 0.83(2) .
O101 H210 0.879(19) .
O102 K1 3.055(5) 2_556
O102 K1 3.194(5) 1_556
O102 H110 0.87(2) .
O102 H210 0.851(19) .
C1 C2 1.5389(10) .
C1 K1 3.536(3) 2
C2 C3 1.5308(11) .
C2 H2 0.988(13) .
C3 C4 1.5380(11) .
C3 H3 0.997(12) .
C4 Na 3.0915(10) 4_556

loop_
_geom_hbond_atom_site_label_D
_geom_hbond_atom_site_label_H
_geom_hbond_atom_site_label_A
_geom_hbond_distance_DH
_geom_hbond_distance_HA
_geom_hbond_distance_DA
_geom_hbond_angle_DHA
_geom_hbond_site_symmetry_A
O5 H5 O2 0.86(2) 2.012(18) 2.6069(9) 125.1(15) .
O5 H5 O3 0.86(2) 2.69(2) 3.3766(11) 137.6(14) 1_554
O6 H6 O101 0.776(19) 2.06(2) 2.783(3) 155(2) 4_556
O6 H6 O102 0.776(19) 2.49(2) 3.204(4) 153.8(19) 4_556
O7 H17 O6 0.844(17) 1.963(18) 2.8025(10) 172.7(16) .
O7 H27 O4 0.808(18) 2.109(18) 2.8944(12) 164.0(17) 3_556
O8 H18 O3 0.86(2) 1.85(2) 2.7085(11) 173.3(19) 4_547
O8 H28 O2 0.842(19) 1.924(19) 2.7646(11) 176.0(17) 1_556
O9 H19 O2 0.75(3) 2.47(3) 3.1061(15) 144(3) 4_545
O9 H19 O6 0.75(3) 2.58(3) 3.1523(14) 134(3) 4_546
O9 H19 O3 0.75(3) 2.78(3) 3.1885(15) 117(2) 4_546
O9 H29 O4 0.98(2) 1.84(3) 2.8160(16) 174(2) 2_554
O101 H110 O1 0.83(2) 1.92(2) 2.707(5) 159.1(18) 2
O102 H210 O9 0.851(19) 1.943(19) 2.713(6) 149.8(17) 1_556

loop_
_geom_torsion_atom_site_label_1
_geom_torsion_atom_site_label_2
_geom_torsion_atom_site_label_3
_geom_torsion_atom_site_label_4
_geom_torsion
O2 C1 C2 O5 3.27(10)
O1 C1 C2 O5 -176.70(7)
O2 C1 C2 C3 -117.95(8)
O1 C1 C2 C3 62.08(9)
O5 C2 C3 O6 -67.81(8)
C1 C2 C3 O6 54.00(8)
O5 C2 C3 C4 55.77(9)
C1 C2 C3 C4 177.58(7)
O6 C3 C4 O3 14.89(11)
C2 C3 C4 O3 -108.19(8)
O6 C3 C4 O4 -165.84(8)
C2 C3 C4 O4 71.07(10)
